data_4327199
loop_
_publ_author_name
'Le\"ila Boubekeur-Lecaque'
'Benjamin J. Coe'
'James A. Harris'
'Madeleine Helliwell'
'Inge Asselberghs'
'Koen Clays'
'Stijn Foerier'
'Thierry Verbiest'

_publ_section_title
;
 Incorporation of Amphiphilic Ruthenium(II) Ammine Complexes into
 Langmuir-Blodgett Thin Films with Switchable Quadratic Nonlinear Optical
 Behavior
;
_journal_name_full 'Inorganic Chemistry'
_journal_page_first 12886
_journal_page_last 12899
_journal_paper_doi 10.1021/ic202145b
_journal_volume 50
_journal_year 2011
_chemical_formula_sum 'C17 H21 F3 N2 O3 S'
_chemical_formula_weight 390.42
_space_group_IT_number 14
_symmetry_cell_setting monoclinic
_symmetry_space_group_name_Hall '-P 2ybc'
_symmetry_space_group_name_H-M 'P 1 21/c 1'
_atom_sites_solution_hydrogens geom
_atom_sites_solution_primary direct
_atom_sites_solution_secondary difmap
_audit_creation_method SHELXL-97
_cell_angle_alpha 90.00
_cell_angle_beta 91.2550(7)
_cell_angle_gamma 90.00
_cell_formula_units_Z 8
_cell_length_a 11.6150(2)
_cell_length_b 14.6310(2)
_cell_length_c 22.5870(6)
_cell_measurement_reflns_used 7425
_cell_measurement_temperature 150(2)
_cell_measurement_theta_max 26.022
_cell_measurement_theta_min 0.998
_cell_volume 3837.49(13)
_computing_cell_refinement 'HKL Scalepack (Otwinowski & Minor 1997)'
_computing_data_collection 'Collect (Nonius BV, 1997-2000)'
_computing_data_reduction 'Denzo and Scalepack'
_computing_molecular_graphics 'Bruker SHELXTL'
_computing_publication_material 'Bruker SHELXTL'
_computing_structure_refinement 'SHELXL-97 (Sheldrick, 1997)'
_computing_structure_solution 'SHELXS-97 (Sheldrick, 1990)'
_diffrn_ambient_temperature 150(2)
_diffrn_detector_area_resol_mean 9
_diffrn_measured_fraction_theta_full 0.997
_diffrn_measured_fraction_theta_max 0.997
_diffrn_measurement_device '95mm CCD camera on \k-goniostat'
_diffrn_measurement_device_type KappaCCD
_diffrn_measurement_method CCD
_diffrn_orient_matrix_type 'by Nonius Collect from scalepack cell'
_diffrn_orient_matrix_UB_11 -0.0431416
_diffrn_orient_matrix_UB_12 0.0179541
_diffrn_orient_matrix_UB_13 -0.0369953
_diffrn_orient_matrix_UB_21 0.0731638
_diffrn_orient_matrix_UB_22 0.0226164
_diffrn_orient_matrix_UB_23 -0.0173601
_diffrn_orient_matrix_UB_31 0.0142079
_diffrn_orient_matrix_UB_32 -0.0619468
_diffrn_orient_matrix_UB_33 -0.0170604
_diffrn_radiation_monochromator 'horizonally mounted graphite crystal'
_diffrn_radiation_type 'Mo K\a'
_diffrn_radiation_wavelength 0.71073
_diffrn_reflns_av_R_equivalents 0.0578
_diffrn_reflns_av_sigmaI/netI 0.0702
_diffrn_reflns_limit_h_max 13
_diffrn_reflns_limit_h_min -13
_diffrn_reflns_limit_k_max 14
_diffrn_reflns_limit_k_min -17
_diffrn_reflns_limit_l_max 26
_diffrn_reflns_limit_l_min -26
_diffrn_reflns_number 12667
_diffrn_reflns_theta_full 25.03
_diffrn_reflns_theta_max 25.03
_diffrn_reflns_theta_min 1.75
_exptl_absorpt_coefficient_mu 0.215
_exptl_absorpt_correction_type none
_exptl_crystal_colour colourless
_exptl_crystal_density_diffrn 1.352
_exptl_crystal_description plate
_exptl_crystal_F_000 1632
_exptl_crystal_size_max 0.40
_exptl_crystal_size_mid 0.35
_exptl_crystal_size_min 0.06
_refine_diff_density_max 1.251
_refine_diff_density_min -0.656
_refine_diff_density_rms 0.092
_refine_ls_extinction_method none
_refine_ls_goodness_of_fit_ref 1.009
_refine_ls_hydrogen_treatment constr
_refine_ls_matrix_type full
_refine_ls_number_parameters 472
_refine_ls_number_reflns 6757
_refine_ls_number_restraints 0
_refine_ls_restrained_S_all 1.009
_refine_ls_R_factor_all 0.1309
_refine_ls_R_factor_gt 0.0835
_refine_ls_shift/su_max 0.001
_refine_ls_shift/su_mean 0.000
_refine_ls_structure_factor_coef Fsqd
_refine_ls_weighting_details 'calc w=1/[\s^2^(Fo^2^)+(0.1949P)^2^+0.0000P] where P=(Fo^2^+2Fc^2^)/3'
_refine_ls_weighting_scheme calc
_refine_ls_wR_factor_gt 0.2236
_refine_ls_wR_factor_ref 0.2842
_reflns_number_gt 3958
_reflns_number_total 6757
_reflns_threshold_expression >2sigma(I)
_cod_data_source_file ic202145b_si_001_2.cif
_cod_data_source_block '[C6H13Q+]CF3SO3'
_cod_original_sg_symbol_H-M 'P 21/c '
_cod_database_code 4327199

loop_
_symmetry_equiv_pos_as_xyz
'x, y, z'
'-x, y+1/2, -z+1/2'
'-x, -y, -z'
'x, -y-1/2, z-1/2'

loop_
_atom_site_label
_atom_site_type_symbol
_atom_site_fract_x
_atom_site_fract_y
_atom_site_fract_z
_atom_site_U_iso_or_equiv
_atom_site_adp_type
_atom_site_occupancy
_atom_site_symmetry_multiplicity
_atom_site_calc_flag
_atom_site_refinement_flags
N1 N -0.0036(3) 0.2858(2) 0.44653(17) 0.0515(9) Uani 1 1 d .
N2 N 0.3542(3) 0.6706(2) 0.40685(14) 0.0376(8) Uani 1 1 d .
C1 C 0.1100(4) 0.2777(3) 0.4405(2) 0.0498(11) Uani 1 1 d .
H1 H 0.1416 0.2193 0.4411 0.060 Uiso 1 1 calc R
C2 C 0.1836(4) 0.3512(3) 0.43345(19) 0.0462(10) Uani 1 1 d .
H2 H 0.2621 0.3414 0.4294 0.055 Uiso 1 1 calc R
C3 C 0.1400(3) 0.4394(2) 0.43243(17) 0.0385(9) Uani 1 1 d .
C4 C 0.0215(3) 0.4478(3) 0.43745(19) 0.0459(10) Uani 1 1 d .
H4 H -0.0129 0.5051 0.4361 0.055 Uiso 1 1 calc R
C5 C -0.0447(4) 0.3706(3) 0.4445(2) 0.0509(11) Uani 1 1 d .
H5 H -0.1237 0.3784 0.4481 0.061 Uiso 1 1 calc R
C6 C 0.2142(3) 0.5200(2) 0.42560(17) 0.0352(8) Uani 1 1 d .
C7 C 0.3341(3) 0.5152(2) 0.43177(16) 0.0364(9) Uani 1 1 d .
H7 H 0.3685 0.4603 0.4431 0.044 Uiso 1 1 calc R
C8 C 0.4014(3) 0.5895(2) 0.42145(17) 0.0381(9) Uani 1 1 d .
H8 H 0.4810 0.5841 0.4245 0.046 Uiso 1 1 calc R
C9 C 0.2386(3) 0.6808(3) 0.40355(18) 0.0433(10) Uani 1 1 d .
H9 H 0.2066 0.7377 0.3950 0.052 Uiso 1 1 calc R
C10 C 0.1680(3) 0.6064(3) 0.41298(19) 0.0425(9) Uani 1 1 d .
H10 H 0.0885 0.6139 0.4109 0.051 Uiso 1 1 calc R
C11 C 0.4281(3) 0.7482(2) 0.38770(18) 0.0411(9) Uani 1 1 d .
H11A H 0.5066 0.7385 0.4017 0.049 Uiso 1 1 calc R
H11B H 0.4004 0.8047 0.4047 0.049 Uiso 1 1 calc R
C12 C 0.4251(4) 0.7553(3) 0.32060(19) 0.0485(10) Uani 1 1 d .
H12A H 0.4364 0.6951 0.3037 0.058 Uiso 1 1 calc R
H12B H 0.3500 0.7771 0.3074 0.058 Uiso 1 1 calc R
C13 C 0.5170(4) 0.8194(3) 0.29828(18) 0.0491(10) Uani 1 1 d .
H13A H 0.5922 0.7959 0.3100 0.059 Uiso 1 1 calc R
H13B H 0.5079 0.8787 0.3169 0.059 Uiso 1 1 calc R
C14 C 0.5123(4) 0.8314(3) 0.2313(2) 0.0644(13) Uani 1 1 d .
H14A H 0.5025 0.7719 0.2130 0.077 Uiso 1 1 calc R
H14B H 0.4455 0.8681 0.2206 0.077 Uiso 1 1 calc R
C15 C 0.6191(6) 0.8766(4) 0.2066(3) 0.094(2) Uani 1 1 d .
H15A H 0.6853 0.8383 0.2158 0.113 Uiso 1 1 calc R
H15B H 0.6106 0.8795 0.1638 0.113 Uiso 1 1 calc R
C16 C 0.6427(6) 0.9689(5) 0.2290(3) 0.106(2) Uani 1 1 d .
H16A H 0.5768 1.0071 0.2216 0.158 Uiso 1 1 calc R
H16B H 0.7080 0.9939 0.2092 0.158 Uiso 1 1 calc R
H16C H 0.6589 0.9663 0.2708 0.158 Uiso 1 1 calc R
N3 N 0.5070(3) 0.8231(2) 0.04694(15) 0.0473(9) Uani 1 1 d .
N4 N 0.1465(3) 0.4422(2) 0.08851(14) 0.0373(8) Uani 1 1 d .
C17 C 0.5401(4) 0.7382(3) 0.03194(19) 0.0467(10) Uani 1 1 d .
H17 H 0.6133 0.7308 0.0167 0.056 Uiso 1 1 calc R
C18 C 0.4729(3) 0.6622(3) 0.03766(18) 0.0431(10) Uani 1 1 d .
H18 H 0.5001 0.6051 0.0264 0.052 Uiso 1 1 calc R
C19 C 0.3637(3) 0.6712(2) 0.06040(17) 0.0394(9) Uani 1 1 d .
C20 C 0.3281(4) 0.7582(3) 0.07646(19) 0.0451(10) Uani 1 1 d .
H20 H 0.2556 0.7673 0.0921 0.054 Uiso 1 1 calc R
C21 C 0.4019(4) 0.8305(3) 0.06882(19) 0.0483(10) Uani 1 1 d .
H21 H 0.3768 0.8884 0.0796 0.058 Uiso 1 1 calc R
C22 C 0.2880(3) 0.5908(2) 0.06933(17) 0.0366(9) Uani 1 1 d .
C23 C 0.3338(3) 0.5041(2) 0.08032(18) 0.0401(9) Uani 1 1 d .
H23 H 0.4131 0.4956 0.0811 0.048 Uiso 1 1 calc R
C24 C 0.2614(3) 0.4312(3) 0.08997(17) 0.0407(9) Uani 1 1 d .
H24 H 0.2924 0.3736 0.0976 0.049 Uiso 1 1 calc R
C25 C 0.1000(3) 0.5240(2) 0.07563(17) 0.0383(9) Uani 1 1 d .
H25 H 0.0203 0.5302 0.0737 0.046 Uiso 1 1 calc R
C26 C 0.1680(3) 0.5984(2) 0.06529(17) 0.0393(9) Uani 1 1 d .
H26 H 0.1343 0.6542 0.0555 0.047 Uiso 1 1 calc R
C27 C 0.0723(3) 0.3652(3) 0.1074(2) 0.0452(10) Uani 1 1 d .
H27A H 0.1007 0.3082 0.0913 0.054 Uiso 1 1 calc R
H27B H -0.0059 0.3744 0.0926 0.054 Uiso 1 1 calc R
C28 C 0.0735(4) 0.3604(3) 0.17485(19) 0.0534(11) Uani 1 1 d .
H28A H 0.1495 0.3416 0.1887 0.064 Uiso 1 1 calc R
H28B H 0.0590 0.4209 0.1905 0.064 Uiso 1 1 calc R
C29 C -0.0147(4) 0.2948(3) 0.19882(19) 0.0511(11) Uani 1 1 d .
H29A H -0.0034 0.2352 0.1811 0.061 Uiso 1 1 calc R
H29B H -0.0911 0.3159 0.1871 0.061 Uiso 1 1 calc R
C30 C -0.0089(4) 0.2849(3) 0.2658(2) 0.0624(13) Uani 1 1 d .
H30A H 0.0624 0.2541 0.2768 0.075 Uiso 1 1 calc R
H30B H -0.0062 0.3455 0.2832 0.075 Uiso 1 1 calc R
C31 C -0.1068(6) 0.2335(4) 0.2918(3) 0.093(2) Uani 1 1 d .
H31A H -0.0946 0.2311 0.3344 0.112 Uiso 1 1 calc R
H31B H -0.1770 0.2679 0.2843 0.112 Uiso 1 1 calc R
C32 C -0.1245(6) 0.1410(5) 0.2704(3) 0.111(3) Uani 1 1 d .
H32A H -0.1445 0.1426 0.2290 0.167 Uiso 1 1 calc R
H32B H -0.1857 0.1129 0.2918 0.167 Uiso 1 1 calc R
H32C H -0.0550 0.1064 0.2764 0.167 Uiso 1 1 calc R
S1 S 0.76229(8) 0.62517(6) 0.40589(4) 0.0412(3) Uani 1 1 d .
F1 F 0.7976(3) 0.5099(2) 0.32008(15) 0.0943(11) Uani 1 1 d .
F2 F 0.7799(3) 0.6489(2) 0.29159(13) 0.0885(10) Uani 1 1 d .
F3 F 0.6321(3) 0.5722(2) 0.31694(14) 0.0861(10) Uani 1 1 d .
O1 O 0.8840(2) 0.63705(18) 0.41195(14) 0.0504(7) Uani 1 1 d .
O2 O 0.6992(2) 0.70906(19) 0.40733(14) 0.0557(8) Uani 1 1 d .
O3 O 0.7129(3) 0.5517(2) 0.43860(14) 0.0647(9) Uani 1 1 d .
C33 C 0.7433(4) 0.5871(3) 0.3301(2) 0.0558(11) Uani 1 1 d .
S2 S 0.26029(8) 0.51345(6) 0.91610(4) 0.0410(3) Uani 1 1 d .
F4 F 0.3142(3) 0.5101(3) 0.80472(14) 0.1179(15) Uani 1 1 d .
F5 F 0.1525(3) 0.4475(3) 0.82334(14) 0.0986(11) Uani 1 1 d .
F6 F 0.3081(3) 0.3775(2) 0.84628(17) 0.1065(13) Uani 1 1 d .
O4 O 0.3797(2) 0.52117(18) 0.93164(13) 0.0511(8) Uani 1 1 d .
O5 O 0.2043(3) 0.59928(19) 0.90552(16) 0.0621(9) Uani 1 1 d .
O6 O 0.1938(3) 0.45058(19) 0.95042(13) 0.0561(8) Uani 1 1 d .
C34 C 0.2596(5) 0.4594(4) 0.8442(2) 0.0664(14) Uani 1 1 d .

loop_
_atom_site_aniso_label
_atom_site_aniso_U_11
_atom_site_aniso_U_22
_atom_site_aniso_U_33
_atom_site_aniso_U_23
_atom_site_aniso_U_13
_atom_site_aniso_U_12
N1 0.051(2) 0.0351(19) 0.069(3) -0.0049(16) -0.0015(18) -0.0075(16)
N2 0.0314(18) 0.0376(17) 0.0439(19) 0.0039(13) 0.0005(14) -0.0036(13)
C1 0.050(3) 0.029(2) 0.070(3) -0.0005(19) 0.001(2) 0.0014(18)
C2 0.041(2) 0.037(2) 0.061(3) -0.0009(18) 0.001(2) 0.0019(17)
C3 0.036(2) 0.0318(19) 0.047(2) -0.0007(16) -0.0008(17) 0.0019(16)
C4 0.039(2) 0.036(2) 0.063(3) -0.0002(18) -0.0030(19) 0.0002(17)
C5 0.033(2) 0.046(2) 0.073(3) -0.001(2) 0.002(2) -0.0057(18)
C6 0.031(2) 0.0332(19) 0.041(2) -0.0004(15) 0.0012(16) 0.0027(15)
C7 0.037(2) 0.034(2) 0.038(2) 0.0030(15) 0.0022(16) 0.0055(16)
C8 0.029(2) 0.034(2) 0.051(2) 0.0045(16) -0.0005(17) 0.0056(16)
C9 0.035(2) 0.035(2) 0.060(3) 0.0062(18) 0.0043(19) 0.0002(16)
C10 0.026(2) 0.043(2) 0.058(3) 0.0070(18) -0.0015(17) 0.0004(16)
C11 0.038(2) 0.035(2) 0.050(2) 0.0046(17) 0.0005(18) -0.0049(17)
C12 0.048(3) 0.047(2) 0.050(3) 0.0076(19) -0.001(2) -0.0078(19)
C13 0.048(3) 0.052(2) 0.047(2) 0.0080(19) -0.0019(19) -0.0053(19)
C14 0.071(3) 0.070(3) 0.052(3) 0.013(2) -0.002(2) -0.022(3)
C15 0.115(5) 0.110(5) 0.058(3) 0.018(3) 0.009(3) -0.042(4)
C16 0.119(6) 0.109(5) 0.087(5) 0.033(4) -0.012(4) -0.057(4)
N3 0.051(2) 0.0389(19) 0.052(2) -0.0010(15) -0.0032(17) -0.0056(15)
N4 0.0317(18) 0.0359(17) 0.0444(19) 0.0016(13) 0.0027(14) -0.0036(13)
C17 0.041(2) 0.045(2) 0.055(3) -0.0008(19) -0.0006(19) -0.0022(18)
C18 0.035(2) 0.040(2) 0.055(3) -0.0001(18) 0.0003(18) 0.0009(17)
C19 0.042(2) 0.035(2) 0.041(2) 0.0014(16) -0.0065(17) 0.0004(16)
C20 0.041(2) 0.039(2) 0.055(3) -0.0006(18) 0.0040(19) 0.0024(17)
C21 0.050(3) 0.036(2) 0.059(3) -0.0008(18) 0.004(2) -0.0014(18)
C22 0.036(2) 0.0307(19) 0.043(2) 0.0014(16) 0.0003(17) 0.0007(16)
C23 0.030(2) 0.040(2) 0.050(2) -0.0003(17) 0.0023(17) 0.0012(16)
C24 0.035(2) 0.037(2) 0.050(2) 0.0013(17) 0.0013(18) 0.0028(16)
C25 0.030(2) 0.037(2) 0.048(2) 0.0046(16) -0.0005(17) 0.0029(16)
C26 0.036(2) 0.032(2) 0.050(2) 0.0020(16) -0.0041(17) 0.0039(16)
C27 0.032(2) 0.036(2) 0.068(3) 0.0051(18) 0.0027(19) -0.0061(16)
C28 0.051(3) 0.055(3) 0.054(3) 0.009(2) 0.002(2) -0.010(2)
C29 0.054(3) 0.052(3) 0.047(3) 0.0071(19) 0.005(2) -0.006(2)
C30 0.062(3) 0.074(3) 0.052(3) 0.005(2) -0.003(2) -0.012(2)
C31 0.102(5) 0.119(5) 0.058(4) 0.012(3) 0.005(3) -0.046(4)
C32 0.132(6) 0.126(6) 0.076(4) 0.033(4) -0.007(4) -0.062(5)
S1 0.0369(6) 0.0385(6) 0.0481(6) -0.0006(4) 0.0017(4) 0.0001(4)
F1 0.112(3) 0.082(2) 0.088(2) -0.0371(17) -0.0004(19) 0.0217(19)
F2 0.110(3) 0.105(2) 0.0511(18) 0.0056(16) 0.0078(17) -0.019(2)
F3 0.076(2) 0.110(2) 0.071(2) -0.0235(17) -0.0194(16) -0.0162(18)
O1 0.0350(16) 0.0458(16) 0.070(2) -0.0011(13) -0.0016(14) 0.0065(12)
O2 0.0443(18) 0.0487(17) 0.074(2) -0.0078(14) -0.0066(15) 0.0119(13)
O3 0.079(2) 0.0586(19) 0.057(2) 0.0073(15) 0.0050(17) -0.0266(16)
C33 0.053(3) 0.061(3) 0.053(3) -0.004(2) 0.004(2) -0.002(2)
S2 0.0360(6) 0.0373(6) 0.0496(7) -0.0025(4) -0.0006(5) -0.0013(4)
F4 0.137(3) 0.163(4) 0.054(2) -0.015(2) 0.026(2) -0.070(3)
F5 0.084(2) 0.144(3) 0.066(2) -0.0250(19) -0.0162(17) -0.038(2)
F6 0.110(3) 0.093(2) 0.118(3) -0.060(2) 0.018(2) 0.003(2)
O4 0.0360(17) 0.0471(16) 0.070(2) -0.0069(14) -0.0033(14) 0.0014(12)
O5 0.0497(19) 0.0430(17) 0.093(3) 0.0076(15) -0.0066(16) 0.0064(14)
O6 0.061(2) 0.0527(17) 0.0550(19) -0.0012(14) 0.0068(15) -0.0178(15)
C34 0.063(3) 0.085(4) 0.052(3) -0.014(3) 0.008(2) -0.025(3)

loop_
_atom_type_symbol
_atom_type_description
_atom_type_scat_dispersion_real
_atom_type_scat_dispersion_imag
_atom_type_scat_source
C C 0.0033 0.0016 'International Tables Vol C Tables 4.2.6.8 and 6.1.1.4'
H H 0.0000 0.0000 'International Tables Vol C Tables 4.2.6.8 and 6.1.1.4'
F F 0.0171 0.0103 'International Tables Vol C Tables 4.2.6.8 and 6.1.1.4'
N N 0.0061 0.0033 'International Tables Vol C Tables 4.2.6.8 and 6.1.1.4'
O O 0.0106 0.0060 'International Tables Vol C Tables 4.2.6.8 and 6.1.1.4'
S S 0.1246 0.1234 'International Tables Vol C Tables 4.2.6.8 and 6.1.1.4'

loop_
_geom_angle_atom_site_label_1
_geom_angle_atom_site_label_2
_geom_angle_atom_site_label_3
_geom_angle
C5 N1 C1 115.8(3)
C8 N2 C9 120.6(3)
C8 N2 C11 120.6(3)
C9 N2 C11 118.4(3)
N1 C1 C2 123.8(3)
N1 C1 H1 118.1
C2 C1 H1 118.1
C1 C2 C3 119.9(4)
C1 C2 H2 120.0
C3 C2 H2 120.0
C2 C3 C4 116.3(3)
C2 C3 C6 122.2(3)
C4 C3 C6 121.4(3)
C5 C4 C3 119.6(4)
C5 C4 H4 120.2
C3 C4 H4 120.2
N1 C5 C4 124.6(4)
N1 C5 H5 117.7
C4 C5 H5 117.7
C7 C6 C10 116.2(3)
C7 C6 C3 122.3(3)
C10 C6 C3 121.5(3)
C8 C7 C6 121.1(3)
C8 C7 H7 119.5
C6 C7 H7 119.5
N2 C8 C7 121.0(3)
N2 C8 H8 119.5
C7 C8 H8 119.5
N2 C9 C10 119.8(3)
N2 C9 H9 120.1
C10 C9 H9 120.1
C9 C10 C6 121.1(4)
C9 C10 H10 119.4
C6 C10 H10 119.4
N2 C11 C12 109.9(3)
N2 C11 H11A 109.7
C12 C11 H11A 109.7
N2 C11 H11B 109.7
C12 C11 H11B 109.7
H11A C11 H11B 108.2
C13 C12 C11 111.9(3)
C13 C12 H12A 109.2
C11 C12 H12A 109.2
C13 C12 H12B 109.2
C11 C12 H12B 109.2
H12A C12 H12B 107.9
C12 C13 C14 113.0(4)
C12 C13 H13A 109.0
C14 C13 H13A 109.0
C12 C13 H13B 109.0
C14 C13 H13B 109.0
H13A C13 H13B 107.8
C15 C14 C13 113.7(4)
C15 C14 H14A 108.8
C13 C14 H14A 108.8
C15 C14 H14B 108.8
C13 C14 H14B 108.8
H14A C14 H14B 107.7
C16 C15 C14 114.9(6)
C16 C15 H15A 108.5
C14 C15 H15A 108.5
C16 C15 H15B 108.5
C14 C15 H15B 108.5
H15A C15 H15B 107.5
C15 C16 H16A 109.5
C15 C16 H16B 109.5
H16A C16 H16B 109.5
C15 C16 H16C 109.5
H16A C16 H16C 109.5
H16B C16 H16C 109.5
C21 N3 C17 116.0(3)
C24 N4 C25 120.5(3)
C24 N4 C27 118.9(3)
C25 N4 C27 120.3(3)
N3 C17 C18 124.1(4)
N3 C17 H17 118.0
C18 C17 H17 118.0
C17 C18 C19 119.1(4)
C17 C18 H18 120.4
C19 C18 H18 120.4
C20 C19 C18 117.7(4)
C20 C19 C22 120.6(4)
C18 C19 C22 121.6(3)
C21 C20 C19 118.9(4)
C21 C20 H20 120.6
C19 C20 H20 120.6
N3 C21 C20 124.2(4)
N3 C21 H21 117.9
C20 C21 H21 117.9
C23 C22 C26 117.3(3)
C23 C22 C19 121.3(3)
C26 C22 C19 121.3(3)
C24 C23 C22 120.0(4)
C24 C23 H23 120.0
C22 C23 H23 120.0
N4 C24 C23 120.8(3)
N4 C24 H24 119.6
C23 C24 H24 119.6
N4 C25 C26 121.0(3)
N4 C25 H25 119.5
C26 C25 H25 119.5
C25 C26 C22 120.3(3)
C25 C26 H26 119.9
C22 C26 H26 119.9
N4 C27 C28 109.2(3)
N4 C27 H27A 109.8
C28 C27 H27A 109.8
N4 C27 H27B 109.8
C28 C27 H27B 109.8
H27A C27 H27B 108.3
C29 C28 C27 113.3(3)
C29 C28 H28A 108.9
C27 C28 H28A 108.9
C29 C28 H28B 108.9
C27 C28 H28B 108.9
H28A C28 H28B 107.7
C28 C29 C30 113.6(4)
C28 C29 H29A 108.8
C30 C29 H29A 108.8
C28 C29 H29B 108.8
C30 C29 H29B 108.8
H29A C29 H29B 107.7
C31 C30 C29 115.0(4)
C31 C30 H30A 108.5
C29 C30 H30A 108.5
C31 C30 H30B 108.5
C29 C30 H30B 108.5
H30A C30 H30B 107.5
C32 C31 C30 116.2(6)
C32 C31 H31A 108.2
C30 C31 H31A 108.2
C32 C31 H31B 108.2
C30 C31 H31B 108.2
H31A C31 H31B 107.4
C31 C32 H32A 109.5
C31 C32 H32B 109.5
H32A C32 H32B 109.5
C31 C32 H32C 109.5
H32A C32 H32C 109.5
H32B C32 H32C 109.5
O1 S1 O2 113.57(17)
O1 S1 O3 116.69(19)
O2 S1 O3 114.9(2)
O1 S1 C33 103.2(2)
O2 S1 C33 103.5(2)
O3 S1 C33 102.4(2)
F1 C33 F2 108.1(4)
F1 C33 F3 106.7(4)
F2 C33 F3 106.7(4)
F1 C33 S1 112.2(3)
F2 C33 S1 112.0(3)
F3 C33 S1 110.9(3)
O4 S2 O5 114.00(18)
O4 S2 O6 116.62(19)
O5 S2 O6 113.81(19)
O4 S2 C34 104.0(2)
O5 S2 C34 104.0(2)
O6 S2 C34 102.3(2)
F6 C34 F4 108.6(4)
F6 C34 F5 106.8(4)
F4 C34 F5 106.9(5)
F6 C34 S2 111.7(4)
F4 C34 S2 111.4(3)
F5 C34 S2 111.2(4)

loop_
_geom_bond_atom_site_label_1
_geom_bond_atom_site_label_2
_geom_bond_distance
N1 C5 1.329(5)
N1 C1 1.335(5)
N2 C8 1.345(5)
N2 C9 1.353(5)
N2 C11 1.492(4)
C1 C2 1.385(5)
C1 H1 0.9300
C2 C3 1.386(5)
C2 H2 0.9300
C3 C4 1.389(5)
C3 C6 1.471(5)
C4 C5 1.377(5)
C4 H4 0.9300
C5 H5 0.9300
C6 C7 1.399(5)
C6 C10 1.401(5)
C7 C8 1.362(5)
C7 H7 0.9300
C8 H8 0.9300
C9 C10 1.382(5)
C9 H9 0.9300
C10 H10 0.9300
C11 C12 1.519(6)
C11 H11A 0.9700
C11 H11B 0.9700
C12 C13 1.516(5)
C12 H12A 0.9700
C12 H12B 0.9700
C13 C14 1.522(6)
C13 H13A 0.9700
C13 H13B 0.9700
C14 C15 1.523(7)
C14 H14A 0.9700
C14 H14B 0.9700
C15 C16 1.466(8)
C15 H15A 0.9700
C15 H15B 0.9700
C16 H16A 0.9600
C16 H16B 0.9600
C16 H16C 0.9600
N3 C21 1.331(5)
N3 C17 1.346(5)
N4 C24 1.344(5)
N4 C25 1.342(5)
N4 C27 1.487(4)
C17 C18 1.367(5)
C17 H17 0.9300
C18 C19 1.385(5)
C18 H18 0.9300
C19 C20 1.388(5)
C19 C22 1.485(5)
C20 C21 1.376(5)
C20 H20 0.9300
C21 H21 0.9300
C22 C23 1.395(5)
C22 C26 1.399(5)
C23 C24 1.380(5)
C23 H23 0.9300
C24 H24 0.9300
C25 C26 1.367(5)
C25 H25 0.9300
C26 H26 0.9300
C27 C28 1.525(6)
C27 H27A 0.9700
C27 H27B 0.9700
C28 C29 1.513(6)
C28 H28A 0.9700
C28 H28B 0.9700
C29 C30 1.520(6)
C29 H29A 0.9700
C29 H29B 0.9700
C30 C31 1.495(7)
C30 H30A 0.9700
C30 H30B 0.9700
C31 C32 1.450(8)
C31 H31A 0.9700
C31 H31B 0.9700
C32 H32A 0.9600
C32 H32B 0.9600
C32 H32C 0.9600
S1 O1 1.428(3)
S1 O2 1.430(3)
S1 O3 1.432(3)
S1 C33 1.810(5)
F1 C33 1.316(5)
F2 C33 1.330(5)
F3 C33 1.337(5)
F4 C34 1.332(6)
F5 C34 1.332(6)
F6 C34 1.324(6)
S2 O4 1.427(3)
S2 O5 1.432(3)
S2 O6 1.439(3)
S2 C34 1.807(5)
